data_7223489
loop_
_publ_author_name
'Lei, Xiao-Wu'
'Yue, Cheng-Yang'
'Feng, Li-Juan'
'Han, Yong-Fang'
'Meng, Rong-Rong'
'Yang, Jiang-Tao'
'Ding, Hao'
'Gao, Chuan-Sheng'
'Wang, Chun-Yan'

_publ_section_title
;
 Syntheses, crystal structures and photocatalytic properties of four
 hybrid iodoargentates with zero- and two-dimensional structures
;
_journal_issue 3
_journal_name_full CrystEngComm
_journal_page_first 427
_journal_paper_doi 10.1039/C5CE01669J
_journal_volume 18
_journal_year 2016
_chemical_formula_sum 'C36 H24 Ag5 I7 Mn N6'
_chemical_formula_weight 2023.20
_chemical_name_systematic
; 
 ? 
;
_space_group_IT_number 2
_symmetry_cell_setting triclinic
_symmetry_space_group_name_Hall '-P 1'
_symmetry_space_group_name_H-M 'P -1'
_atom_sites_solution_hydrogens geom
_atom_sites_solution_primary direct
_atom_sites_solution_secondary difmap
_audit_creation_method SHELXL-97
_audit_update_record
;
2015-08-14 deposited with the CCDC.
2015-12-01 downloaded from the CCDC.
;
_cell_angle_alpha 76.7800(10)
_cell_angle_beta 86.8430(10)
_cell_angle_gamma 60.3180(10)
_cell_formula_units_Z 4
_cell_length_a 14.7523(14)
_cell_length_b 14.7794(14)
_cell_length_c 27.291(3)
_cell_measurement_temperature 296(2)
_cell_volume 5020.6(9)
_computing_cell_refinement 'APEX2 Software Suite (Bruker,2005)'
_computing_data_collection 'APEX2 Software Suite (Bruker,2005)'
_computing_data_reduction 'APEX2 Software Suite (Bruker,2005)'
_computing_structure_refinement 'SHELXL-97 (Sheldrick, 2008)'
_computing_structure_solution 'SHELXS-97 (Sheldrick, 2008)'
_diffrn_ambient_temperature 296(2)
_diffrn_measured_fraction_theta_full 0.966
_diffrn_measured_fraction_theta_max 0.966
_diffrn_measurement_device_type 'Bruker SMART CCD area detector'
_diffrn_measurement_method 'phi and omega scans'
_diffrn_radiation_monochromator graphite
_diffrn_radiation_source 'fine-focus sealed tube'
_diffrn_radiation_type MoK\a
_diffrn_radiation_wavelength 0.71073
_diffrn_reflns_av_R_equivalents 0.0343
_diffrn_reflns_av_sigmaI/netI 0.0502
_diffrn_reflns_limit_h_max 19
_diffrn_reflns_limit_h_min -19
_diffrn_reflns_limit_k_max 19
_diffrn_reflns_limit_k_min -19
_diffrn_reflns_limit_l_max 35
_diffrn_reflns_limit_l_min -35
_diffrn_reflns_number 57677
_diffrn_reflns_theta_full 27.60
_diffrn_reflns_theta_max 27.60
_diffrn_reflns_theta_min 1.54
_exptl_absorpt_coefficient_mu 6.491
_exptl_absorpt_correction_T_max 0.4232
_exptl_absorpt_correction_T_min 0.3568
_exptl_absorpt_correction_type multi-scan
_exptl_absorpt_process_details 'SADABS; Bruker, 2000'
_exptl_crystal_colour 'dark red'
_exptl_crystal_density_diffrn 2.677
_exptl_crystal_density_method 'not measured'
_exptl_crystal_description block
_exptl_crystal_F_000 3652
_exptl_crystal_size_max 0.20
_exptl_crystal_size_mid 0.18
_exptl_crystal_size_min 0.16
_refine_diff_density_max 2.979
_refine_diff_density_min -1.936
_refine_diff_density_rms 0.213
_refine_ls_extinction_coef 0
_refine_ls_extinction_method SHELXL
_refine_ls_goodness_of_fit_ref 1.045
_refine_ls_hydrogen_treatment mixed
_refine_ls_matrix_type full
_refine_ls_number_parameters 991
_refine_ls_number_reflns 22542
_refine_ls_number_restraints 0
_refine_ls_restrained_S_all 1.045
_refine_ls_R_factor_all 0.0883
_refine_ls_R_factor_gt 0.0520
_refine_ls_shift/su_max 0.004
_refine_ls_shift/su_mean 0.000
_refine_ls_structure_factor_coef Fsqd
_refine_ls_weighting_details 'calc w=1/[\s^2^(Fo^2^)+(0.0786P)^2^+26.4897P] where P=(Fo^2^+2Fc^2^)/3'
_refine_ls_weighting_scheme calc
_refine_ls_wR_factor_gt 0.1453
_refine_ls_wR_factor_ref 0.1623
_reflns_number_gt 14925
_reflns_number_total 22542
_reflns_threshold_expression >2sigma(I)
_cod_data_source_file c5ce01669j2.cif
_cod_data_source_block C36N6H24MnAg5I7
_cod_depositor_comments 'Adding full bibliography for 7223487--7223490.cif.'
_cod_original_cell_volume 5020.6(8)
_cod_original_sg_symbol_H-M P-1
_cod_database_code 7223489

loop_
_symmetry_equiv_pos_as_xyz
'x, y, z'
'-x, -y, -z'

loop_
_atom_site_label
_atom_site_type_symbol
_atom_site_fract_x
_atom_site_fract_y
_atom_site_fract_z
_atom_site_U_iso_or_equiv
_atom_site_adp_type
_atom_site_occupancy
_atom_site_symmetry_multiplicity
_atom_site_calc_flag
I14 I 0.14554(5) 0.24294(5) 0.33275(2) 0.03799(15) Uani 1 1 d
I13 I -0.51865(5) 0.55928(6) 0.38222(3) 0.04410(17) Uani 1 1 d
I12 I -0.46032(6) 0.76722(6) 0.23441(3) 0.04462(17) Uani 1 1 d
I11 I -0.02370(6) 0.63464(6) 0.28639(3) 0.04651(17) Uani 1 1 d
I10 I -0.65892(6) 0.38260(6) 0.34801(3) 0.05018(19) Uani 1 1 d
I9 I -0.19337(6) 0.43638(6) 0.35061(3) 0.04971(18) Uani 1 1 d
I8 I -0.40584(6) 0.43067(6) 0.23203(3) 0.04970(18) Uani 1 1 d
I7 I -0.71429(6) 0.90133(6) 0.34672(3) 0.05269(19) Uani 1 1 d
I6 I -0.08058(6) 0.40906(7) 0.19743(3) 0.05238(19) Uani 1 1 d
I5 I -0.07093(6) 0.11006(7) 0.28602(3) 0.0552(2) Uani 1 1 d
I4 I 0.22436(8) 0.42527(7) 0.18803(3) 0.0608(2) Uani 1 1 d
I3 I -0.74960(6) 0.70207(7) 0.23321(3) 0.0553(2) Uani 1 1 d
I2 I 0.21849(7) 0.09997(7) 0.18513(3) 0.0627(2) Uani 1 1 d
Ag10 Ag -0.62313(8) 0.73894(8) 0.29202(4) 0.0627(3) Uani 1 1 d
Ag9 Ag -0.57678(8) 0.51024(8) 0.29378(4) 0.0634(3) Uani 1 1 d
I1 I 0.49171(7) 0.07118(8) 0.28003(4) 0.0697(3) Uani 1 1 d
Ag8 Ag -0.03377(8) 0.45163(8) 0.28854(4) 0.0628(3) Uani 1 1 d
Ag7 Ag -0.39069(8) 0.55732(8) 0.29557(4) 0.0607(2) Uani 1 1 d
Ag6 Ag 0.12416(8) 0.09436(9) 0.28350(4) 0.0664(3) Uani 1 1 d
Mn1 Mn 0.17323(10) 0.14377(10) 0.54388(5) 0.0266(3) Uani 1 1 d
Ag5 Ag 0.14083(9) 0.28695(9) 0.22295(4) 0.0648(3) Uani 1 1 d
Ag4 Ag 0.31988(9) 0.26632(9) 0.28377(4) 0.0690(3) Uani 1 1 d
Ag3 Ag -0.18692(10) 0.33192(9) 0.27403(4) 0.0717(3) Uani 1 1 d
Ag2 Ag 0.18860(9) 0.53657(10) 0.26811(4) 0.0725(3) Uani 1 1 d
Ag1 Ag -0.61630(10) 0.96832(11) 0.26518(5) 0.0803(3) Uani 1 1 d
Mn2 Mn -0.34498(14) 0.67943(16) 0.02306(6) 0.0543(5) Uani 1 1 d
N6 N 0.0796(6) 0.3116(6) 0.4958(3) 0.0329(17) Uani 1 1 d
N1 N 0.1085(7) 0.0804(7) 0.4962(3) 0.0371(18) Uani 1 1 d
N4 N 0.2782(6) 0.1748(6) 0.5839(3) 0.0339(17) Uani 1 1 d
N5 N 0.0294(6) 0.2231(6) 0.5844(3) 0.0311(17) Uani 1 1 d
N2 N 0.2316(6) -0.0259(6) 0.5846(3) 0.0319(17) Uani 1 1 d
N3 N 0.3099(6) 0.1113(6) 0.4957(3) 0.0331(17) Uani 1 1 d
C12 C 0.2176(7) -0.0859(8) 0.5565(4) 0.038(2) Uani 1 1 d
C24 C 0.3558(7) 0.1799(7) 0.5564(4) 0.034(2) Uani 1 1 d
N12 N -0.2376(8) 0.6775(8) 0.0810(3) 0.049(2) Uani 1 1 d
C25 C 0.1072(9) 0.3554(8) 0.4532(4) 0.039(2) Uani 1 1 d
H25 H 0.1759 0.3198 0.4443 0.047 Uiso 1 1 calc
N11 N -0.1937(8) 0.6437(8) -0.0140(3) 0.053(2) Uani 1 1 d
C34 C -0.0959(8) 0.4626(8) 0.4791(4) 0.045(3) Uani 1 1 d
C23 C 0.3709(7) 0.1473(7) 0.5091(3) 0.031(2) Uani 1 1 d
C11 C 0.1552(7) -0.0291(8) 0.5099(4) 0.033(2) Uani 1 1 d
N8 N -0.3167(8) 0.5133(9) 0.0569(4) 0.058(3) Uani 1 1 d
C36 C -0.0188(7) 0.3633(7) 0.5097(4) 0.034(2) Uani 1 1 d
C13 C 0.3266(8) 0.0767(9) 0.4531(4) 0.041(2) Uani 1 1 d
H13 H 0.2849 0.0511 0.4443 0.050 Uiso 1 1 calc
C8 C 0.2894(9) -0.0772(9) 0.6284(4) 0.046(3) Uani 1 1 d
H8 H 0.2972 -0.0372 0.6479 0.055 Uiso 1 1 calc
C1 C 0.0490(8) 0.1318(9) 0.4540(4) 0.043(2) Uani 1 1 d
H1 H 0.0180 0.2060 0.4451 0.052 Uiso 1 1 calc
N10 N -0.4924(8) 0.7725(9) 0.0601(3) 0.056(3) Uani 1 1 d
C32 C 0.0054(8) 0.1817(9) 0.6275(4) 0.041(2) Uani 1 1 d
H32 H 0.0571 0.1164 0.6463 0.049 Uiso 1 1 calc
C35 C -0.0459(7) 0.3190(7) 0.5561(4) 0.035(2) Uani 1 1 d
N9 N -0.4295(8) 0.8479(9) -0.0277(4) 0.063(3) Uani 1 1 d
C20 C 0.2631(8) 0.2034(9) 0.6279(4) 0.045(2) Uani 1 1 d
H20 H 0.2114 0.1982 0.6474 0.054 Uiso 1 1 calc
C26 C 0.0368(11) 0.4518(8) 0.4222(4) 0.048(3) Uani 1 1 d
H26 H 0.0580 0.4808 0.3930 0.058 Uiso 1 1 calc
C72 C -0.1460(9) 0.6657(9) 0.0644(4) 0.049(3) Uani 1 1 d
C22 C 0.4179(8) 0.2155(8) 0.5721(4) 0.044(3) Uani 1 1 d
C21 C 0.4500(9) 0.1528(9) 0.4787(5) 0.055(3) Uani 1 1 d
C10 C 0.2638(9) -0.1956(8) 0.5712(4) 0.047(3) Uani 1 1 d
C9 C 0.1400(10) -0.0859(10) 0.4793(5) 0.052(3) Uani 1 1 d
C15 C 0.4649(9) 0.1160(9) 0.4334(4) 0.052(3) Uani 1 1 d
H15 H 0.5158 0.1184 0.4124 0.062 Uiso 1 1 calc
C33 C -0.1477(8) 0.3708(9) 0.5730(5) 0.046(3) Uani 1 1 d
C7 C 0.3378(9) -0.1870(9) 0.6461(5) 0.055(3) Uani 1 1 d
H7 H 0.3783 -0.2200 0.6765 0.066 Uiso 1 1 calc
C6 C 0.3250(9) -0.2481(9) 0.6173(5) 0.060(4) Uani 1 1 d
H6 H 0.3565 -0.3221 0.6285 0.072 Uiso 1 1 calc
C18 C 0.3997(10) 0.2467(10) 0.6165(6) 0.064(4) Uani 1 1 d
H18 H 0.4398 0.2721 0.6272 0.076 Uiso 1 1 calc
C14 C 0.4047(9) 0.0772(10) 0.4210(4) 0.055(3) Uani 1 1 d
H14 H 0.4149 0.0517 0.3919 0.066 Uiso 1 1 calc
C17 C 0.4957(10) 0.2240(11) 0.5394(6) 0.062(4) Uani 1 1 d
H17 H 0.5360 0.2503 0.5490 0.075 Uiso 1 1 calc
C30 C -0.1675(10) 0.3220(12) 0.6200(5) 0.059(3) Uani 1 1 d
H30 H -0.2334 0.3551 0.6323 0.071 Uiso 1 1 calc
C29 C -0.2243(9) 0.4701(11) 0.5391(6) 0.063(4) Uani 1 1 d
H29 H -0.2928 0.5050 0.5483 0.076 Uiso 1 1 calc
C2 C 0.0296(10) 0.0819(12) 0.4218(4) 0.053(3) Uani 1 1 d
H2 H -0.0141 0.1219 0.3926 0.064 Uiso 1 1 calc
C68 C -0.2580(10) 0.6917(10) 0.1274(4) 0.054(3) Uani 1 1 d
H68 H -0.3220 0.7023 0.1392 0.065 Uiso 1 1 calc
C67 C -0.1868(11) 0.6914(10) 0.1592(4) 0.054(3) Uani 1 1 d
H67 H -0.2026 0.6976 0.1921 0.065 Uiso 1 1 calc
C3 C 0.0751(11) -0.0252(13) 0.4339(5) 0.061(4) Uani 1 1 d
H3 H 0.0643 -0.0601 0.4124 0.073 Uiso 1 1 calc
C19 C 0.3227(12) 0.2413(10) 0.6460(5) 0.061(3) Uani 1 1 d
H19 H 0.3105 0.2618 0.6765 0.073 Uiso 1 1 calc
C31 C -0.0927(10) 0.2294(10) 0.6467(4) 0.052(3) Uani 1 1 d
H31 H -0.1055 0.1970 0.6776 0.062 Uiso 1 1 calc
N7 N -0.4044(9) 0.6289(12) -0.0368(4) 0.072(3) Uani 1 1 d
C28 C -0.1998(9) 0.5118(10) 0.4959(6) 0.063(4) Uani 1 1 d
H28 H -0.2515 0.5751 0.4757 0.076 Uiso 1 1 calc
C27 C -0.0640(11) 0.5039(9) 0.4347(5) 0.058(3) Uani 1 1 d
H27 H -0.1122 0.5678 0.4133 0.069 Uiso 1 1 calc
C59 C -0.5313(9) 0.9026(10) -0.0176(5) 0.056(3) Uani 1 1 d
C71 C -0.1230(9) 0.6498(10) 0.0139(4) 0.056(3) Uani 1 1 d
C65 C 0.0216(11) 0.6591(13) 0.0728(6) 0.073(4) Uani 1 1 d
H65 H 0.0712 0.6584 0.0927 0.088 Uiso 1 1 calc
C60 C -0.5627(10) 0.8658(11) 0.0297(5) 0.057(3) Uani 1 1 d
C4 C 0.1950(13) -0.2014(12) 0.4957(6) 0.069(4) Uani 1 1 d
H4 H 0.1902 -0.2405 0.4747 0.082 Uiso 1 1 calc
C16 C 0.5099(9) 0.1947(11) 0.4959(7) 0.072(4) Uani 1 1 d
H16 H 0.5601 0.2012 0.4756 0.086 Uiso 1 1 calc
C69 C -0.0293(10) 0.6428(11) -0.0066(5) 0.061(3) Uani 1 1 d
C70 C -0.0725(10) 0.6708(10) 0.0931(5) 0.058(3) Uani 1 1 d
C62 C -0.0811(12) 0.6160(12) -0.0811(5) 0.073(4) Uani 1 1 d
H62 H -0.0683 0.6026 -0.1132 0.088 Uiso 1 1 calc
C47 C -0.3744(12) 0.5273(18) -0.0263(5) 0.079(5) Uani 1 1 d
C57 C -0.6053(10) 0.9984(12) -0.0522(6) 0.074(4) Uani 1 1 d
C5 C 0.2500(12) -0.2525(10) 0.5376(6) 0.065(4) Uani 1 1 d
H5 H 0.2816 -0.3267 0.5468 0.079 Uiso 1 1 calc
C66 C -0.0978(12) 0.6825(10) 0.1431(5) 0.062(3) Uani 1 1 d
H66 H -0.0515 0.6838 0.1643 0.074 Uiso 1 1 calc
C44 C -0.2754(12) 0.4574(12) 0.1039(5) 0.064(3) Uani 1 1 d
H44 H -0.2684 0.4927 0.1264 0.076 Uiso 1 1 calc
C48 C -0.3280(10) 0.4622(12) 0.0249(5) 0.060(3) Uani 1 1 d
C64 C 0.0412(11) 0.6488(16) 0.0238(6) 0.094(6) Uani 1 1 d
H64 H 0.1018 0.6457 0.0105 0.112 Uiso 1 1 calc
C61 C -0.1718(10) 0.6265(12) -0.0589(5) 0.067(4) Uani 1 1 d
H61 H -0.2195 0.6210 -0.0772 0.081 Uiso 1 1 calc
C55 C -0.6192(16) 0.7988(18) 0.1212(5) 0.085(6) Uani 1 1 d
H55 H -0.6360 0.7761 0.1533 0.103 Uiso 1 1 calc
C49 C -0.3970(10) 0.8841(12) -0.0705(5) 0.074(4) Uani 1 1 d
H49 H -0.3267 0.8465 -0.0768 0.089 Uiso 1 1 calc
C58 C -0.6657(12) 0.9292(14) 0.0411(6) 0.077(4) Uani 1 1 d
C56 C -0.5200(12) 0.7405(14) 0.1047(5) 0.072(4) Uani 1 1 d
H56 H -0.4714 0.6767 0.1259 0.086 Uiso 1 1 calc
C43 C -0.2424(14) 0.3481(14) 0.1206(6) 0.081(4) Uani 1 1 d
H43 H -0.2143 0.3122 0.1535 0.097 Uiso 1 1 calc
C54 C -0.6889(14) 0.8874(17) 0.0898(8) 0.091(5) Uani 1 1 d
H54 H -0.7564 0.9244 0.0999 0.110 Uiso 1 1 calc
C63 C -0.0136(13) 0.6251(14) -0.0561(6) 0.084(5) Uani 1 1 d
H63 H 0.0463 0.6199 -0.0713 0.100 Uiso 1 1 calc
C46 C -0.2964(13) 0.3531(15) 0.0383(6) 0.081(5) Uani 1 1 d
C53 C -0.7389(11) 1.0254(15) 0.0031(8) 0.099(6) Uani 1 1 d
H53 H -0.8082 1.0660 0.0102 0.119 Uiso 1 1 calc
C50 C -0.4647(14) 0.9764(15) -0.1063(6) 0.095(6) Uani 1 1 d
H50 H -0.4399 1.0003 -0.1356 0.115 Uiso 1 1 calc
C51 C -0.5676(15) 1.0302(13) -0.0972(7) 0.091(5) Uani 1 1 d
H51 H -0.6139 1.0894 -0.1215 0.110 Uiso 1 1 calc
C52 C -0.7061(13) 1.0540(14) -0.0409(7) 0.089(5) Uani 1 1 d
H52 H -0.7535 1.1138 -0.0646 0.107 Uiso 1 1 calc
C45 C -0.3836(16) 0.467(2) -0.0590(8) 0.110(7) Uani 1 1 d
C38 C -0.4664(16) 0.636(3) -0.1184(7) 0.128(10) Uani 1 1 d
H38 H -0.5006 0.6779 -0.1497 0.154 Uiso 1 1 calc
C42 C -0.2518(14) 0.2947(14) 0.0882(7) 0.091(5) Uani 1 1 d
H42 H -0.2296 0.2220 0.0985 0.109 Uiso 1 1 calc
C39 C -0.432(2) 0.531(3) -0.1063(10) 0.136(11) Uani 1 1 d
H39 H -0.4403 0.4998 -0.1303 0.164 Uiso 1 1 calc
C37 C -0.4499(13) 0.6827(18) -0.0824(5) 0.102(6) Uani 1 1 d
H37 H -0.4724 0.7556 -0.0914 0.123 Uiso 1 1 calc
C40 C -0.352(2) 0.361(3) -0.0446(12) 0.154(12) Uani 1 1 d
H40 H -0.3606 0.3268 -0.0674 0.185 Uiso 1 1 calc
C41 C -0.309(2) 0.305(2) 0.0016(11) 0.145(10) Uani 1 1 d
H41 H -0.2867 0.2316 0.0103 0.174 Uiso 1 1 calc

loop_
_atom_site_aniso_label
_atom_site_aniso_U_11
_atom_site_aniso_U_22
_atom_site_aniso_U_33
_atom_site_aniso_U_23
_atom_site_aniso_U_13
_atom_site_aniso_U_12
I14 0.0401(3) 0.0384(3) 0.0350(3) -0.0091(3) 0.0024(3) -0.0189(3)
I13 0.0412(4) 0.0409(4) 0.0531(4) -0.0153(3) 0.0066(3) -0.0210(3)
I12 0.0525(4) 0.0467(4) 0.0378(4) -0.0130(3) 0.0094(3) -0.0263(3)
I11 0.0534(4) 0.0439(4) 0.0430(4) -0.0093(3) 0.0026(3) -0.0250(3)
I10 0.0582(5) 0.0429(4) 0.0548(4) -0.0085(3) -0.0035(4) -0.0294(4)
I9 0.0413(4) 0.0609(5) 0.0546(4) -0.0208(4) 0.0061(3) -0.0283(4)
I8 0.0442(4) 0.0563(4) 0.0467(4) -0.0230(3) 0.0039(3) -0.0191(3)
I7 0.0476(4) 0.0413(4) 0.0588(5) -0.0134(3) 0.0121(3) -0.0144(3)
I6 0.0516(4) 0.0588(5) 0.0429(4) -0.0061(3) 0.0014(3) -0.0267(4)
I5 0.0506(4) 0.0537(5) 0.0656(5) -0.0120(4) 0.0003(4) -0.0295(4)
I4 0.0837(6) 0.0679(5) 0.0429(4) -0.0145(4) 0.0119(4) -0.0465(5)
I3 0.0524(4) 0.0643(5) 0.0524(4) -0.0014(4) 0.0007(3) -0.0362(4)
I2 0.0634(5) 0.0641(5) 0.0518(5) -0.0225(4) 0.0110(4) -0.0222(4)
Ag10 0.0594(6) 0.0573(6) 0.0761(7) -0.0246(5) 0.0120(5) -0.0293(5)
Ag9 0.0594(6) 0.0596(6) 0.0770(7) -0.0202(5) 0.0148(5) -0.0330(5)
I1 0.0542(5) 0.0660(6) 0.0964(7) -0.0370(5) 0.0192(5) -0.0293(4)
Ag8 0.0674(6) 0.0560(6) 0.0692(6) -0.0180(5) 0.0055(5) -0.0324(5)
Ag7 0.0549(6) 0.0556(6) 0.0697(6) -0.0148(5) -0.0002(5) -0.0257(5)
Ag6 0.0571(6) 0.0658(6) 0.0761(7) -0.0150(5) 0.0081(5) -0.0314(5)
Mn1 0.0269(7) 0.0258(7) 0.0287(7) -0.0083(5) 0.0033(5) -0.0136(6)
Ag5 0.0746(7) 0.0725(7) 0.0505(6) -0.0120(5) 0.0023(5) -0.0397(6)
Ag4 0.0648(6) 0.0655(6) 0.0786(7) -0.0247(6) 0.0006(5) -0.0301(5)
Ag3 0.0815(8) 0.0685(7) 0.0691(7) -0.0226(5) 0.0126(6) -0.0382(6)
Ag2 0.0641(7) 0.0755(7) 0.0697(7) -0.0177(6) 0.0018(5) -0.0279(6)
Ag1 0.0826(8) 0.0911(9) 0.0765(8) -0.0177(6) 0.0121(6) -0.0514(7)
Mn2 0.0465(10) 0.0682(12) 0.0339(9) -0.0103(8) -0.0002(7) -0.0180(9)
N6 0.043(5) 0.027(4) 0.029(4) -0.009(3) 0.000(3) -0.016(4)
N1 0.041(5) 0.040(5) 0.039(5) -0.010(4) 0.008(4) -0.027(4)
N4 0.036(4) 0.031(4) 0.041(5) -0.011(3) -0.001(4) -0.020(4)
N5 0.034(4) 0.032(4) 0.038(4) -0.016(3) 0.013(3) -0.022(4)
N2 0.034(4) 0.023(4) 0.036(4) -0.005(3) 0.008(3) -0.013(3)
N3 0.026(4) 0.030(4) 0.034(4) -0.007(3) 0.005(3) -0.007(3)
C12 0.030(5) 0.035(5) 0.054(6) -0.014(5) 0.021(5) -0.019(4)
C24 0.026(5) 0.021(4) 0.052(6) -0.002(4) -0.001(4) -0.012(4)
N12 0.056(6) 0.049(6) 0.029(4) -0.007(4) 0.006(4) -0.017(5)
C25 0.054(6) 0.033(5) 0.036(5) -0.008(4) 0.004(5) -0.026(5)
N11 0.052(6) 0.062(6) 0.027(4) -0.008(4) -0.002(4) -0.015(5)
C34 0.042(6) 0.034(5) 0.054(7) -0.011(5) -0.013(5) -0.014(5)
C23 0.022(4) 0.026(5) 0.035(5) -0.001(4) 0.003(4) -0.008(4)
C11 0.035(5) 0.040(5) 0.036(5) -0.016(4) 0.011(4) -0.024(4)
N8 0.052(6) 0.067(7) 0.059(7) -0.022(5) 0.004(5) -0.029(5)
C36 0.031(5) 0.028(5) 0.044(6) -0.011(4) -0.008(4) -0.012(4)
C13 0.043(6) 0.045(6) 0.033(5) -0.010(5) 0.006(4) -0.019(5)
C8 0.052(6) 0.040(6) 0.043(6) 0.000(5) 0.002(5) -0.025(5)
C1 0.043(6) 0.060(7) 0.037(6) -0.015(5) 0.004(5) -0.032(6)
N10 0.054(6) 0.088(8) 0.035(5) -0.017(5) 0.006(4) -0.039(6)
C32 0.050(6) 0.054(6) 0.038(5) -0.019(5) 0.017(5) -0.039(6)
C35 0.035(5) 0.030(5) 0.052(6) -0.023(4) 0.008(4) -0.019(4)
N9 0.047(6) 0.065(7) 0.049(6) -0.004(5) 0.002(5) -0.010(5)
C20 0.042(6) 0.040(6) 0.047(6) -0.012(5) -0.005(5) -0.015(5)
C26 0.083(9) 0.030(5) 0.034(6) -0.002(4) -0.008(5) -0.032(6)
C72 0.045(6) 0.042(6) 0.044(6) -0.007(5) 0.004(5) -0.010(5)
C22 0.037(6) 0.034(5) 0.060(7) -0.008(5) -0.009(5) -0.016(5)
C21 0.033(6) 0.044(6) 0.069(8) 0.022(6) -0.010(5) -0.017(5)
C10 0.052(7) 0.025(5) 0.061(7) -0.013(5) 0.023(6) -0.017(5)
C9 0.070(8) 0.063(8) 0.055(7) -0.034(6) 0.030(6) -0.051(7)
C15 0.041(6) 0.041(6) 0.046(7) 0.006(5) 0.015(5) -0.009(5)
C33 0.041(6) 0.047(6) 0.068(7) -0.036(6) 0.012(5) -0.027(5)
C7 0.044(6) 0.039(6) 0.063(8) 0.007(6) 0.004(6) -0.015(5)
C6 0.044(7) 0.031(6) 0.076(9) -0.002(6) 0.025(6) -0.004(5)
C18 0.054(7) 0.044(7) 0.096(11) -0.014(7) -0.025(7) -0.024(6)
C14 0.041(6) 0.060(7) 0.038(6) -0.012(5) 0.017(5) -0.007(6)
C17 0.048(7) 0.060(8) 0.095(11) -0.009(7) -0.006(7) -0.040(7)
C30 0.044(7) 0.083(10) 0.074(9) -0.053(8) 0.032(6) -0.037(7)
C29 0.029(6) 0.057(8) 0.106(12) -0.046(8) -0.001(7) -0.011(6)
C2 0.055(7) 0.087(10) 0.041(6) -0.022(6) 0.010(5) -0.049(7)
C68 0.058(7) 0.051(7) 0.033(6) -0.012(5) 0.008(5) -0.012(6)
C67 0.066(8) 0.051(7) 0.038(6) -0.005(5) -0.001(6) -0.024(6)
C3 0.078(9) 0.102(11) 0.053(7) -0.054(8) 0.033(7) -0.070(9)
C19 0.087(10) 0.053(7) 0.060(8) -0.023(6) -0.013(7) -0.042(7)
C31 0.061(8) 0.061(8) 0.052(7) -0.023(6) 0.017(6) -0.041(7)
N7 0.054(7) 0.100(10) 0.051(7) -0.022(7) -0.005(5) -0.027(7)
C28 0.036(6) 0.042(7) 0.086(10) -0.023(7) -0.017(6) 0.005(5)
C27 0.079(9) 0.028(5) 0.053(7) 0.002(5) -0.034(7) -0.017(6)
C59 0.043(6) 0.062(8) 0.058(8) -0.022(6) 0.005(6) -0.020(6)
C71 0.044(6) 0.048(7) 0.046(7) 0.003(5) 0.007(5) -0.007(5)
C65 0.050(8) 0.092(11) 0.077(10) -0.018(8) 0.004(7) -0.035(8)
C60 0.048(7) 0.079(9) 0.050(7) -0.032(7) 0.008(6) -0.030(7)
C4 0.099(11) 0.063(9) 0.084(10) -0.052(8) 0.034(9) -0.058(9)
C16 0.032(6) 0.057(8) 0.112(12) 0.011(8) 0.012(7) -0.025(6)
C69 0.044(7) 0.067(8) 0.056(8) -0.007(6) 0.013(6) -0.020(6)
C70 0.056(7) 0.053(7) 0.056(8) -0.009(6) -0.004(6) -0.022(6)
C62 0.074(10) 0.082(10) 0.032(6) -0.009(6) 0.005(6) -0.017(8)
C47 0.056(8) 0.159(17) 0.057(9) -0.055(10) 0.017(7) -0.068(11)
C57 0.044(7) 0.066(9) 0.089(11) -0.032(8) -0.002(7) -0.004(7)
C5 0.074(9) 0.041(7) 0.093(11) -0.029(7) 0.023(8) -0.034(7)
C66 0.081(10) 0.057(8) 0.045(7) -0.011(6) -0.009(7) -0.032(7)
C44 0.079(9) 0.084(10) 0.046(7) -0.019(7) 0.016(7) -0.053(8)
C48 0.046(7) 0.094(10) 0.063(8) -0.037(8) 0.018(6) -0.044(7)
C64 0.039(7) 0.146(16) 0.084(11) -0.001(11) 0.009(7) -0.049(9)
C61 0.055(8) 0.078(9) 0.044(7) -0.022(6) 0.009(6) -0.012(7)
C55 0.111(14) 0.162(18) 0.045(8) -0.043(10) 0.030(9) -0.108(14)
C49 0.049(7) 0.083(10) 0.043(7) 0.007(7) 0.007(6) -0.007(7)
C58 0.071(10) 0.103(12) 0.071(10) -0.039(9) 0.026(8) -0.048(10)
C56 0.078(10) 0.121(13) 0.046(7) -0.026(8) 0.019(7) -0.071(10)
C43 0.106(13) 0.089(11) 0.068(9) -0.021(9) 0.027(9) -0.066(11)
C54 0.074(11) 0.130(16) 0.099(14) -0.069(13) 0.034(10) -0.057(12)
C63 0.076(10) 0.092(12) 0.051(8) -0.007(8) 0.022(8) -0.024(9)
C46 0.084(11) 0.109(13) 0.085(11) -0.047(10) 0.020(9) -0.064(11)
C53 0.034(7) 0.101(13) 0.137(17) -0.064(13) -0.005(9) 0.001(8)
C50 0.074(11) 0.096(13) 0.070(10) 0.024(9) -0.014(8) -0.025(10)
C51 0.088(12) 0.069(10) 0.078(11) 0.010(8) -0.013(9) -0.019(9)
C52 0.063(10) 0.082(11) 0.099(13) -0.022(10) 0.025(9) -0.019(9)
C45 0.089(13) 0.19(2) 0.101(15) -0.085(16) 0.017(11) -0.088(16)
C38 0.065(12) 0.24(3) 0.056(11) -0.037(17) -0.017(9) -0.059(17)
C42 0.090(12) 0.083(12) 0.098(13) -0.021(10) 0.031(10) -0.043(10)
C39 0.097(18) 0.24(3) 0.101(19) -0.09(2) 0.010(14) -0.08(2)
C37 0.079(11) 0.173(19) 0.041(8) -0.010(10) -0.020(7) -0.055(12)
C40 0.17(3) 0.22(3) 0.16(3) -0.11(2) 0.00(2) -0.13(3)
C41 0.17(2) 0.19(3) 0.17(2) -0.11(2) 0.021(19) -0.12(2)

loop_
_atom_type_symbol
_atom_type_description
_atom_type_scat_dispersion_real
_atom_type_scat_dispersion_imag
_atom_type_scat_source
C C 0.0033 0.0016 'International Tables Vol C Tables 4.2.6.8 and 6.1.1.4'
H H 0.0000 0.0000 'International Tables Vol C Tables 4.2.6.8 and 6.1.1.4'
N N 0.0061 0.0033 'International Tables Vol C Tables 4.2.6.8 and 6.1.1.4'
Mn Mn 0.3368 0.7283 'International Tables Vol C Tables 4.2.6.8 and 6.1.1.4'
Ag Ag -0.8971 1.1015 'International Tables Vol C Tables 4.2.6.8 and 6.1.1.4'
I I -0.4742 1.8119 'International Tables Vol C Tables 4.2.6.8 and 6.1.1.4'

loop_
_geom_angle_atom_site_label_1
_geom_angle_atom_site_label_2
_geom_angle_atom_site_label_3
_geom_angle
_geom_angle_site_symmetry_1
_geom_angle_site_symmetry_3
Ag5 I14 Ag8 69.41(3) . .
Ag5 I14 Ag4 62.36(3) . .
Ag8 I14 Ag4 101.06(4) . .
Ag5 I14 Ag6 62.78(3) . .
Ag8 I14 Ag6 103.66(4) . .
Ag4 I14 Ag6 104.64(4) . .
Ag7 I13 Ag9 64.69(3) . .
Ag7 I13 Ag10 63.79(3) . .
Ag9 I13 Ag10 62.74(3) . .
Ag7 I12 Ag10 65.22(3) . .
Ag7 I12 Ag1 123.85(4) . .
Ag10 I12 Ag1 68.61(3) . .
Ag8 I11 Ag2 92.66(4) . .
Ag9 I10 Ag4 108.96(4) . 1_455
Ag9 I10 Ag2 72.87(4) . 1_455
Ag4 I10 Ag2 73.04(4) 1_455 1_455
Ag7 I9 Ag3 72.53(4) . .
Ag7 I9 Ag8 110.27(4) . .
Ag3 I9 Ag8 77.09(4) . .
Ag9 I8 Ag7 66.39(3) . .
Ag9 I8 Ag3 120.88(4) . .
Ag7 I8 Ag3 69.46(3) . .
Ag10 I7 Ag1 72.41(4) . .
Ag10 I7 Ag6 109.39(4) . 1_465
Ag1 I7 Ag6 72.88(4) . 1_465
Ag5 I6 Ag8 70.33(3) . .
Ag5 I6 Ag3 109.46(4) . .
Ag8 I6 Ag3 76.01(4) . .
Ag6 I5 Ag3 96.48(4) . .
Ag5 I4 Ag2 103.60(4) . .
Ag5 I4 Ag4 63.53(4) . .
Ag2 I4 Ag4 71.08(4) . .
Ag10 I3 Ag9 64.98(3) . .
Ag10 I3 Ag2 124.52(4) . 1_455
Ag9 I3 Ag2 70.39(4) . 1_455
Ag5 I2 Ag1 93.85(4) . 1_645
Ag5 I2 Ag6 63.79(3) . .
Ag1 I2 Ag6 70.77(4) 1_645 .
I7 Ag10 I3 121.02(4) . .
I7 Ag10 I12 106.74(4) . .
I3 Ag10 I12 112.64(4) . .
I7 Ag10 I13 95.32(4) . .
I3 Ag10 I13 111.21(4) . .
I12 Ag10 I13 108.16(4) . .
I7 Ag10 Ag9 142.87(5) . .
I3 Ag10 Ag9 58.44(3) . .
I12 Ag10 Ag9 106.32(4) . .
I13 Ag10 Ag9 58.28(3) . .
I7 Ag10 Ag7 129.53(5) . .
I3 Ag10 Ag7 108.87(4) . .
I12 Ag10 Ag7 55.89(3) . .
I13 Ag10 Ag7 57.53(3) . .
Ag9 Ag10 Ag7 60.99(3) . .
I7 Ag10 Ag1 53.94(3) . .
I3 Ag10 Ag1 122.38(5) . .
I12 Ag10 Ag1 56.40(3) . .
I13 Ag10 Ag1 126.18(4) . .
Ag9 Ag10 Ag1 162.48(5) . .
Ag7 Ag10 Ag1 105.59(4) . .
I10 Ag9 I8 122.60(4) . .
I10 Ag9 I3 107.35(4) . .
I8 Ag9 I3 108.31(4) . .
I10 Ag9 I13 96.57(4) . .
I8 Ag9 I13 111.10(4) . .
I3 Ag9 I13 110.17(4) . .
I10 Ag9 Ag10 132.44(4) . .
I8 Ag9 Ag10 104.73(4) . .
I3 Ag9 Ag10 56.58(3) . .
I13 Ag9 Ag10 58.98(3) . .
I10 Ag9 Ag7 142.86(5) . .
I8 Ag9 Ag7 57.91(3) . .
I3 Ag9 Ag7 106.62(4) . .
I13 Ag9 Ag7 57.42(3) . .
Ag10 Ag9 Ag7 60.11(3) . .
Ag4 I1 Ag1 97.54(5) . 1_645
I11 Ag8 I9 113.20(4) . .
I11 Ag8 I6 121.39(4) . .
I9 Ag8 I6 100.25(4) . .
I11 Ag8 I14 118.95(4) . .
I9 Ag8 I14 99.23(4) . .
I6 Ag8 I14 100.10(4) . .
I11 Ag8 Ag5 115.24(4) . .
I9 Ag8 Ag5 131.54(4) . .
I6 Ag8 Ag5 54.49(3) . .
I14 Ag8 Ag5 55.20(3) . .
I9 Ag7 I12 121.88(4) . .
I9 Ag7 I8 108.64(4) . .
I12 Ag7 I8 107.29(4) . .
I9 Ag7 I13 97.01(4) . .
I12 Ag7 I13 111.90(4) . .
I8 Ag7 I13 109.48(4) . .
I9 Ag7 Ag10 146.19(5) . .
I12 Ag7 Ag10 58.89(3) . .
I8 Ag7 Ag10 102.05(4) . .
I13 Ag7 Ag10 58.68(3) . .
I9 Ag7 Ag9 130.89(4) . .
I12 Ag7 Ag9 107.03(4) . .
I8 Ag7 Ag9 55.70(3) . .
I13 Ag7 Ag9 57.89(3) . .
Ag10 Ag7 Ag9 58.90(3) . .
I9 Ag7 Ag3 53.84(3) . .
I12 Ag7 Ag3 125.21(4) . .
I8 Ag7 Ag3 56.10(3) . .
I13 Ag7 Ag3 122.89(4) . .
Ag10 Ag7 Ag3 158.06(4) . .
Ag9 Ag7 Ag3 102.01(4) . .
I5 Ag6 I7 114.34(4) . 1_645
I5 Ag6 I2 117.95(5) . .
I7 Ag6 I2 102.61(4) 1_645 .
I5 Ag6 I14 115.24(4) . .
I7 Ag6 I14 95.73(4) 1_645 .
I2 Ag6 I14 108.10(4) . .
I5 Ag6 Ag5 117.89(5) . .
I7 Ag6 Ag5 127.53(5) 1_645 .
I2 Ag6 Ag5 56.19(3) . .
I14 Ag6 Ag5 57.75(3) . .
N4 Mn1 N2 98.1(3) . .
N4 Mn1 N5 98.7(3) . .
N2 Mn1 N5 99.5(3) . .
N4 Mn1 N1 164.3(3) . .
N2 Mn1 N1 75.5(3) . .
N5 Mn1 N1 96.6(3) . .
N4 Mn1 N3 74.8(3) . .
N2 Mn1 N3 96.2(3) . .
N5 Mn1 N3 163.8(3) . .
N1 Mn1 N3 91.4(3) . .
N4 Mn1 N6 96.4(3) . .
N2 Mn1 N6 165.1(3) . .
N5 Mn1 N6 74.7(3) . .
N1 Mn1 N6 91.3(3) . .
N3 Mn1 N6 91.0(3) . .
I2 Ag5 I4 118.03(5) . .
I2 Ag5 I6 106.84(4) . .
I4 Ag5 I6 107.62(4) . .
I2 Ag5 I14 113.03(4) . .
I4 Ag5 I14 108.90(4) . .
I6 Ag5 I14 100.84(4) . .
I2 Ag5 Ag4 107.89(5) . .
I4 Ag5 Ag4 59.81(4) . .
I6 Ag5 Ag4 144.77(5) . .
I14 Ag5 Ag4 59.69(3) . .
I2 Ag5 Ag6 60.01(4) . .
I4 Ag5 Ag6 159.61(5) . .
I6 Ag5 Ag6 91.65(4) . .
I14 Ag5 Ag6 59.47(3) . .
Ag4 Ag5 Ag6 100.51(4) . .
I2 Ag5 Ag8 148.80(5) . .
I4 Ag5 Ag8 92.81(4) . .
I6 Ag5 Ag8 55.18(3) . .
I14 Ag5 Ag8 55.40(3) . .
Ag4 Ag5 Ag8 91.01(4) . .
Ag6 Ag5 Ag8 92.85(4) . .
I1 Ag4 I10 117.17(5) . 1_655
I1 Ag4 I4 117.97(5) . .
I10 Ag4 I4 104.43(4) 1_655 .
I1 Ag4 I14 112.17(4) . .
I10 Ag4 I14 97.73(4) 1_655 .
I4 Ag4 I14 104.86(4) . .
I1 Ag4 Ag5 106.44(5) . .
I10 Ag4 Ag5 135.92(5) 1_655 .
I4 Ag4 Ag5 56.66(3) . .
I14 Ag4 Ag5 57.95(3) . .
I5 Ag3 I9 123.12(5) . .
I5 Ag3 I6 103.06(4) . .
I9 Ag3 I6 101.27(4) . .
I5 Ag3 I8 114.19(4) . .
I9 Ag3 I8 106.82(4) . .
I6 Ag3 I8 106.25(4) . .
I5 Ag3 Ag7 153.13(5) . .
I9 Ag3 Ag7 53.63(3) . .
I6 Ag3 Ag7 103.63(4) . .
I8 Ag3 Ag7 54.45(3) . .
I11 Ag2 I10 119.67(5) . 1_655
I11 Ag2 I4 109.57(5) . .
I10 Ag2 I4 105.02(4) 1_655 .
I11 Ag2 I3 109.55(4) . 1_655
I10 Ag2 I3 104.96(4) 1_655 1_655
I4 Ag2 I3 107.38(4) . 1_655
I1 Ag1 I7 119.76(5) 1_465 .
I1 Ag1 I2 111.25(5) 1_465 1_465
I7 Ag1 I2 104.75(5) . 1_465
I1 Ag1 I12 106.66(5) 1_465 .
I7 Ag1 I12 105.15(5) . .
I2 Ag1 I12 108.79(5) 1_465 .
I1 Ag1 Ag10 146.25(6) 1_465 .
I7 Ag1 Ag10 53.65(3) . .
I2 Ag1 Ag10 101.99(5) 1_465 .
I12 Ag1 Ag10 54.99(3) . .
N8 Mn2 N10 98.9(4) . .
N8 Mn2 N11 101.2(4) . .
N10 Mn2 N11 157.6(4) . .
N8 Mn2 N9 155.7(4) . .
N10 Mn2 N9 73.7(4) . .
N11 Mn2 N9 91.4(4) . .
N8 Mn2 N12 95.8(4) . .
N10 Mn2 N12 94.3(3) . .
N11 Mn2 N12 74.0(3) . .
N9 Mn2 N12 107.7(4) . .
N8 Mn2 N7 72.7(4) . .
N10 Mn2 N7 102.2(4) . .
N11 Mn2 N7 93.1(4) . .
N9 Mn2 N7 86.1(5) . .
N12 Mn2 N7 161.0(4) . .
C25 N6 C36 119.7(8) . .
C25 N6 Mn1 127.2(7) . .
C36 N6 Mn1 112.4(6) . .
C1 N1 C11 118.9(9) . .
C1 N1 Mn1 128.0(7) . .
C11 N1 Mn1 111.9(6) . .
C20 N4 C24 118.3(8) . .
C20 N4 Mn1 126.4(7) . .
C24 N4 Mn1 114.5(6) . .
C32 N5 C35 118.7(8) . .
C32 N5 Mn1 127.3(7) . .
C35 N5 Mn1 113.3(6) . .
C8 N2 C12 118.2(8) . .
C8 N2 Mn1 127.5(7) . .
C12 N2 Mn1 113.6(6) . .
C13 N3 C23 119.1(8) . .
C13 N3 Mn1 127.5(7) . .
C23 N3 Mn1 112.6(6) . .
C10 C12 N2 122.5(10) . .
C10 C12 C11 120.4(10) . .
N2 C12 C11 117.1(8) . .
N4 C24 C22 122.2(10) . .
N4 C24 C23 117.0(8) . .
C22 C24 C23 120.8(9) . .
C68 N12 C72 117.6(11) . .
C68 N12 Mn2 127.4(9) . .
C72 N12 Mn2 114.9(7) . .
N6 C25 C26 121.9(10) . .
C61 N11 C71 118.8(11) . .
C61 N11 Mn2 127.0(9) . .
C71 N11 Mn2 113.9(7) . .
C27 C34 C36 116.9(10) . .
C27 C34 C28 125.0(11) . .
C36 C34 C28 118.0(11) . .
N3 C23 C21 122.1(10) . .
N3 C23 C24 118.8(8) . .
C21 C23 C24 119.1(9) . .
N1 C11 C9 120.8(10) . .
N1 C11 C12 119.5(8) . .
C9 C11 C12 119.6(10) . .
C44 N8 C48 118.3(12) . .
C44 N8 Mn2 124.9(9) . .
C48 N8 Mn2 116.1(9) . .
N6 C36 C35 119.3(8) . .
N6 C36 C34 121.2(10) . .
C35 C36 C34 119.4(9) . .
N3 C13 C14 122.8(10) . .
N2 C8 C7 123.0(11) . .
N1 C1 C2 123.9(11) . .
C56 N10 C60 118.6(12) . .
C56 N10 Mn2 127.3(10) . .
C60 N10 Mn2 113.7(7) . .
N5 C32 C31 124.1(11) . .
N5 C35 C33 120.2(10) . .
N5 C35 C36 118.1(8) . .
C33 C35 C36 121.7(10) . .
C49 N9 C59 119.5(11) . .
C49 N9 Mn2 126.6(8) . .
C59 N9 Mn2 111.8(9) . .
N4 C20 C19 122.4(11) . .
C27 C26 C25 119.4(10) . .
N12 C72 C70 123.5(11) . .
N12 C72 C71 117.9(11) . .
C70 C72 C71 118.6(11) . .
C18 C22 C24 118.6(11) . .
C18 C22 C17 122.4(11) . .
C24 C22 C17 119.0(11) . .
C23 C21 C15 117.2(11) . .
C23 C21 C16 118.0(13) . .
C15 C21 C16 124.8(12) . .
C12 C10 C6 118.4(11) . .
C12 C10 C5 118.5(12) . .
C6 C10 C5 123.1(11) . .
C11 C9 C3 117.3(11) . .
C11 C9 C4 117.1(12) . .
C3 C9 C4 125.5(11) . .
C14 C15 C21 120.1(10) . .
C35 C33 C30 118.0(11) . .
C35 C33 C29 116.4(11) . .
C30 C33 C29 125.6(11) . .
C8 C7 C6 118.9(11) . .
C7 C6 C10 119.1(10) . .
C22 C18 C19 121.1(11) . .
C15 C14 C13 118.7(11) . .
C16 C17 C22 120.6(11) . .
C31 C30 C33 120.4(10) . .
C28 C29 C33 122.3(11) . .
C3 C2 C1 118.6(11) . .
N12 C68 C67 122.4(12) . .
C66 C67 C68 120.7(11) . .
C2 C3 C9 120.4(10) . .
C18 C19 C20 117.4(11) . .
C30 C31 C32 118.7(11) . .
C47 N7 C37 115.4(15) . .
C47 N7 Mn2 113.7(9) . .
C37 N7 Mn2 130.1(14) . .
C29 C28 C34 122.0(11) . .
C26 C27 C34 120.7(10) . .
N9 C59 C60 118.4(11) . .
N9 C59 C57 121.2(12) . .
C60 C59 C57 120.3(12) . .
N11 C71 C69 121.1(11) . .
N11 C71 C72 118.8(11) . .
C69 C71 C72 120.0(12) . .
C64 C65 C70 121.0(13) . .
N10 C60 C58 124.2(13) . .
N10 C60 C59 118.6(11) . .
C58 C60 C59 117.3(13) . .
C5 C4 C9 123.4(11) . .
C17 C16 C21 122.5(11) . .
C64 C69 C63 125.7(13) . .
C64 C69 C71 118.9(12) . .
C63 C69 C71 115.3(14) . .
C65 C70 C72 120.3(12) . .
C65 C70 C66 123.8(13) . .
C72 C70 C66 115.9(12) . .
C63 C62 C61 119.0(13) . .
N7 C47 C45 127.6(18) . .
N7 C47 C48 119.0(13) . .
C45 C47 C48 113.3(19) . .
C52 C57 C51 122.8(16) . .
C52 C57 C59 120.5(16) . .
C51 C57 C59 116.6(13) . .
C4 C5 C10 120.8(11) . .
C67 C66 C70 119.8(12) . .
N8 C44 C43 122.8(13) . .
N8 C48 C46 122.6(13) . .
N8 C48 C47 116.3(14) . .
C46 C48 C47 121.2(13) . .
C65 C64 C69 121.1(12) . .
N11 C61 C62 123.6(14) . .
C54 C55 C56 118.1(14) . .
N9 C49 C50 122.5(13) . .
C60 C58 C54 113.2(16) . .
C60 C58 C53 119.7(14) . .
C54 C58 C53 127.1(16) . .
N10 C56 C55 122.4(16) . .
C42 C43 C44 119.6(15) . .
C55 C54 C58 123.3(15) . .
C62 C63 C69 122.0(14) . .
C48 C46 C42 118.3(14) . .
C48 C46 C41 119.0(19) . .
C42 C46 C41 123(2) . .
C52 C53 C58 120.3(14) . .
C51 C50 C49 118.5(15) . .
C50 C51 C57 121.6(14) . .
C53 C52 C57 121.8(17) . .
C40 C45 C39 124(2) . .
C40 C45 C47 124(2) . .
C39 C45 C47 112(2) . .
C39 C38 C37 118(2) . .
C43 C42 C46 118.4(16) . .
C38 C39 C45 122(2) . .
N7 C37 C38 124(2) . .
C41 C40 C45 121(2) . .
C40 C41 C46 122(3) . .

loop_
_geom_bond_atom_site_label_1
_geom_bond_atom_site_label_2
_geom_bond_distance
_geom_bond_site_symmetry_2
I14 Ag5 2.9143(12) .
I14 Ag8 2.9214(13) .
I14 Ag4 2.9684(13) .
I14 Ag6 2.9683(13) .
I13 Ag7 2.9397(13) .
I13 Ag9 2.9547(13) .
I13 Ag10 2.9769(13) .
I12 Ag7 2.8512(13) .
I12 Ag10 2.9483(13) .
I12 Ag1 2.9980(15) .
I11 Ag8 2.7687(12) .
I11 Ag2 2.7967(14) .
I10 Ag9 2.8296(13) .
I10 Ag4 2.8451(13) 1_455
I10 Ag2 2.8625(14) 1_455
I9 Ag7 2.8328(13) .
I9 Ag3 2.8405(13) .
I9 Ag8 2.8939(13) .
I8 Ag9 2.8431(13) .
I8 Ag7 2.9158(12) .
I8 Ag3 2.9746(15) .
I7 Ag10 2.8318(13) .
I7 Ag1 2.8422(14) .
I7 Ag6 2.8746(13) 1_465
I6 Ag5 2.8721(14) .
I6 Ag8 2.8965(13) .
I6 Ag3 2.9069(14) .
I5 Ag6 2.7687(13) .
I5 Ag3 2.7930(14) .
I4 Ag5 2.8426(14) .
I4 Ag2 2.9013(14) .
I4 Ag4 2.9412(15) .
I3 Ag10 2.8443(13) .
I3 Ag9 2.9038(14) .
I3 Ag2 2.9611(15) 1_455
I2 Ag5 2.8379(14) .
I2 Ag1 2.9058(16) 1_645
I2 Ag6 2.9582(14) .
Ag10 Ag9 3.0879(14) .
Ag10 Ag7 3.1264(15) .
Ag10 Ag1 3.3516(17) .
Ag9 Ag7 3.1536(14) .
I1 Ag4 2.7604(14) .
I1 Ag1 2.7868(16) 1_645
Ag8 Ag5 3.3224(15) .
Ag7 Ag3 3.3560(16) .
Ag6 I7 2.8746(13) 1_645
Ag6 Ag5 3.0642(15) .
Mn1 N4 2.217(7) .
Mn1 N2 2.226(7) .
Mn1 N5 2.230(7) .
Mn1 N1 2.249(8) .
Mn1 N3 2.251(8) .
Mn1 N6 2.258(8) .
Ag5 Ag4 3.0462(15) .
Ag4 I10 2.8451(13) 1_655
Ag2 I10 2.8625(14) 1_655
Ag2 I3 2.9612(15) 1_655
Ag1 I1 2.7868(16) 1_465
Ag1 I2 2.9059(16) 1_465
Mn2 N8 2.246(11) .
Mn2 N10 2.253(10) .
Mn2 N11 2.261(10) .
Mn2 N9 2.283(11) .
Mn2 N12 2.285(10) .
Mn2 N7 2.316(12) .
N6 C25 1.343(12) .
N6 C36 1.345(12) .
N1 C1 1.314(13) .
N1 C11 1.372(13) .
N4 C20 1.336(13) .
N4 C24 1.358(12) .
N5 C32 1.312(12) .
N5 C35 1.369(12) .
N2 C8 1.338(13) .
N2 C12 1.388(13) .
N3 C13 1.337(12) .
N3 C23 1.351(12) .
C12 C10 1.377(14) .
C12 C11 1.430(15) .
C24 C22 1.389(13) .
C24 C23 1.446(14) .
N12 C68 1.323(13) .
N12 C72 1.341(15) .
C25 C26 1.379(15) .
N11 C61 1.299(15) .
N11 C71 1.374(16) .
C34 C27 1.396(18) .
C34 C36 1.427(14) .
C34 C28 1.435(18) .
C23 C21 1.419(14) .
C11 C9 1.407(14) .
N8 C44 1.342(16) .
N8 C48 1.344(15) .
C36 C35 1.420(14) .
C13 C14 1.412(15) .
C8 C7 1.381(16) .
C1 C2 1.390(15) .
N10 C56 1.322(15) .
N10 C60 1.349(17) .
C32 C31 1.394(16) .
C35 C33 1.413(14) .
N9 C49 1.339(16) .
N9 C59 1.356(15) .
C20 C19 1.410(15) .
C26 C27 1.360(18) .
C72 C70 1.413(17) .
C72 C71 1.446(16) .
C22 C18 1.359(18) .
C22 C17 1.453(18) .
C21 C15 1.424(18) .
C21 C16 1.45(2) .
C10 C6 1.408(18) .
C10 C5 1.459(18) .
C9 C3 1.425(19) .
C9 C4 1.445(19) .
C15 C14 1.364(18) .
C33 C30 1.414(18) .
C33 C29 1.462(18) .
C7 C6 1.406(19) .
C18 C19 1.38(2) .
C17 C16 1.33(2) .
C30 C31 1.326(18) .
C29 C28 1.32(2) .
C2 C3 1.341(19) .
C68 C67 1.397(17) .
C67 C66 1.314(19) .
N7 C47 1.30(2) .
N7 C37 1.320(18) .
C59 C60 1.426(17) .
C59 C57 1.436(19) .
C71 C69 1.426(17) .
C65 C64 1.38(2) .
C65 C70 1.409(19) .
C60 C58 1.399(19) .
C4 C5 1.28(2) .
C69 C64 1.41(2) .
C69 C63 1.42(2) .
C70 C66 1.420(17) .
C62 C63 1.31(2) .
C62 C61 1.39(2) .
C47 C45 1.45(2) .
C47 C48 1.48(2) .
C57 C52 1.36(2) .
C57 C51 1.40(2) .
C44 C43 1.40(2) .
C48 C46 1.40(2) .
C55 C54 1.33(3) .
C55 C56 1.39(2) .
C49 C50 1.400(19) .
C58 C54 1.43(2) .
C58 C53 1.48(2) .
C43 C42 1.36(2) .
C46 C42 1.43(2) .
C46 C41 1.43(2) .
C53 C52 1.33(2) .
C50 C51 1.36(2) .
C45 C40 1.36(4) .
C45 C39 1.40(3) .
C38 C39 1.33(4) .
C38 C37 1.41(3) .
C40 C41 1.33(4) .

loop_
_platon_squeeze_void_nr
_platon_squeeze_void_average_x
_platon_squeeze_void_average_y
_platon_squeeze_void_average_z
_platon_squeeze_void_volume
_platon_squeeze_void_count_electrons
1 0.000 0.000 0.000 627.7 104.0
2 0.500 0.500 0.500 37.5 5.1
